data_1553216
loop_
_publ_author_name
'Yang, Li'
'Song, Liqiang'
'Huang, Chong'
'Huang, Mingzheng'
'Liu, Bo'

_publ_section_title
;
 Exploiting ortho-substitution effect on formation of oxygen-containing
 [10]paracyclophane through ring-closing metathesis
;
_journal_issue 3
_journal_name_full 'Organic Chemistry Frontiers'
_journal_page_first 319
_journal_paper_doi 10.1039/C5QO00373C
_journal_volume 3
_journal_year 2016
_chemical_absolute_configuration rmad
_chemical_formula_moiety 'C16 H17 Br2 N O4'
_chemical_formula_sum 'C16 H17 Br2 N O4'
_chemical_formula_weight 447.12
_space_group_crystal_system monoclinic
_space_group_IT_number 4
_space_group_name_Hall 'P 2yb'
_space_group_name_H-M_alt 'P 1 21 1'
_atom_sites_solution_hydrogens geom
_audit_creation_date 2015-11-11
_audit_creation_method
;
Olex2 1.2
(compiled 2015.09.30 svn.r3233 for OlexSys, GUI svn.r5103)
;
_audit_update_record
;
2015-11-13 deposited with the CCDC.
2015-12-22 downloaded from the CCDC.
;
_cell_angle_alpha 90
_cell_angle_beta 108.133(9)
_cell_angle_gamma 90
_cell_formula_units_Z 2
_cell_length_a 8.3327(7)
_cell_length_b 9.5492(9)
_cell_length_c 11.4501(10)
_cell_measurement_reflns_used 3461
_cell_measurement_temperature 292.36(10)
_cell_measurement_theta_max 72.1150
_cell_measurement_theta_min 4.5920
_cell_volume 865.84(14)
_computing_cell_refinement
;
CrysAlisPro, Agilent Technologies,
Version 1.171.37.35 (release 13-08-2014 CrysAlis171 .NET)
(compiled Aug 13 2014,18:06:01)
;
_computing_data_collection
;
CrysAlisPro, Agilent Technologies,
Version 1.171.37.35 (release 13-08-2014 CrysAlis171 .NET)
(compiled Aug 13 2014,18:06:01)
;
_computing_data_reduction
;
CrysAlisPro, Agilent Technologies,
Version 1.171.37.35 (release 13-08-2014 CrysAlis171 .NET)
(compiled Aug 13 2014,18:06:01)
;
_computing_molecular_graphics 'Olex2 (Dolomanov et al., 2009)'
_computing_publication_material 'Olex2 (Dolomanov et al., 2009)'
_computing_structure_refinement 'ShelXL (Sheldrick, 2015)'
_computing_structure_solution 'ShelXT (Sheldrick, 2015)'
_diffrn_ambient_environment air
_diffrn_ambient_temperature 292.36(10)
_diffrn_detector 'CCD plate'
_diffrn_detector_area_resol_mean 15.9595
_diffrn_detector_type EosS2
_diffrn_measured_fraction_theta_full 0.999
_diffrn_measured_fraction_theta_max 0.999
_diffrn_measurement_details
;
#__ type_ start__ end____ width___ exp.time_
  1 omega   20.00  104.00   1.0000    4.4700
omega____ theta____ kappa____ phi______ frames
    -       36.2921   57.0000   30.0000 84

#__ type_ start__ end____ width___ exp.time_
  2 omega  -31.00   53.00   1.0000    4.4700
omega____ theta____ kappa____ phi______ frames
    -       36.2921  -57.0000  -60.0000 84

#__ type_ start__ end____ width___ exp.time_
  3 omega    1.00   75.00   1.0000    4.4700
omega____ theta____ kappa____ phi______ frames
    -       36.2921  -99.0000   30.0000 74

#__ type_ start__ end____ width___ exp.time_
  4 omega   20.00  104.00   1.0000    4.4700
omega____ theta____ kappa____ phi______ frames
    -       36.2921   57.0000   90.0000 84

#__ type_ start__ end____ width___ exp.time_
  5 omega  -33.00   55.00   1.0000    4.4700
omega____ theta____ kappa____ phi______ frames
    -       36.2921  -38.0000   30.0000 88

#__ type_ start__ end____ width___ exp.time_
  6 omega   17.00  105.00   1.0000    4.4700
omega____ theta____ kappa____ phi______ frames
    -       36.2921   38.0000  -30.0000 88

#__ type_ start__ end____ width___ exp.time_
  7 omega  -31.00   53.00   1.0000    4.4700
omega____ theta____ kappa____ phi______ frames
    -       36.2921  -57.0000  150.0000 84

#__ type_ start__ end____ width___ exp.time_
  8 omega   10.00  104.00   1.0000    4.4700
omega____ theta____ kappa____ phi______ frames
    -       36.2921   77.0000  -30.0000 94

#__ type_ start__ end____ width___ exp.time_
  9 omega   40.00   98.00   1.0000   17.8900
omega____ theta____ kappa____ phi______ frames
    -      108.0000  -45.0000   30.0000 58

#__ type_ start__ end____ width___ exp.time_
 10 omega   81.00  176.00   1.0000   17.8900
omega____ theta____ kappa____ phi______ frames
    -      108.0000   77.0000  -60.0000 95

#__ type_ start__ end____ width___ exp.time_
 11 omega   90.00  175.00   1.0000   17.8900
omega____ theta____ kappa____ phi______ frames
    -      108.0000   61.0000  -90.0000 85

#__ type_ start__ end____ width___ exp.time_
 12 omega   91.00  176.00   1.0000   17.8900
omega____ theta____ kappa____ phi______ frames
    -      108.0000   45.0000   30.0000 85

#__ type_ start__ end____ width___ exp.time_
 13 omega   38.00   91.00   1.0000   17.8900
omega____ theta____ kappa____ phi______ frames
    -      108.0000  -30.0000  -60.0000 53

#__ type_ start__ end____ width___ exp.time_
 14 omega   70.00  178.00   1.0000   17.8900
omega____ theta____ kappa____ phi______ frames
    -      108.0000   15.0000  -30.0000 108

#__ type_ start__ end____ width___ exp.time_
 15 omega   39.00  109.00   1.0000   17.8900
omega____ theta____ kappa____ phi______ frames
    -      108.0000  -94.0000  -30.0000 70

#__ type_ start__ end____ width___ exp.time_
 16 omega   87.00  178.00   1.0000   17.8900
omega____ theta____ kappa____ phi______ frames
    -      108.0000   30.0000  -30.0000 91

#__ type_ start__ end____ width___ exp.time_
 17 omega   81.00  158.00   1.0000   17.8900
omega____ theta____ kappa____ phi______ frames
    -      108.0000   77.0000   30.0000 77

#__ type_ start__ end____ width___ exp.time_
 18 omega   90.00  116.00   1.0000   17.8900
omega____ theta____ kappa____ phi______ frames
    -      108.0000   61.0000  -30.0000 26

#__ type_ start__ end____ width___ exp.time_
 19 omega   82.00  109.00   1.0000   17.8900
omega____ theta____ kappa____ phi______ frames
    -      108.0000   77.0000    0.0000 27

#__ type_ start__ end____ width___ exp.time_
 20 omega  129.00  175.00   1.0000   17.8900
omega____ theta____ kappa____ phi______ frames
    -      108.0000   77.0000    0.0000 46

#__ type_ start__ end____ width___ exp.time_
 21 omega   88.00  121.00   1.0000   17.8900
omega____ theta____ kappa____ phi______ frames
    -      108.0000   30.0000   30.0000 33

#__ type_ start__ end____ width___ exp.time_
 22 omega   88.00  113.00   1.0000   17.8900
omega____ theta____ kappa____ phi______ frames
    -      108.0000   30.0000   60.0000 25

#__ type_ start__ end____ width___ exp.time_
 23 omega   91.00  116.00   1.0000   17.8900
omega____ theta____ kappa____ phi______ frames
    -      108.0000   61.0000   30.0000 25

#__ type_ start__ end____ width___ exp.time_
 24 omega  147.00  173.00   1.0000   17.8900
omega____ theta____ kappa____ phi______ frames
    -      108.0000   61.0000   30.0000 26

#__ type_ start__ end____ width___ exp.time_
 25 omega  128.00  175.00   1.0000   17.8900
omega____ theta____ kappa____ phi______ frames
    -      108.0000   77.0000  -30.0000 47

#__ type_ start__ end____ width___ exp.time_
 26 omega   92.00  161.00   1.0000   17.8900
omega____ theta____ kappa____ phi______ frames
    -      108.0000   45.0000   60.0000 69

#__ type_ start__ end____ width___ exp.time_
 27 omega   91.00  116.00   1.0000   17.8900
omega____ theta____ kappa____ phi______ frames
    -      108.0000   61.0000  -60.0000 25

#__ type_ start__ end____ width___ exp.time_
 28 omega   92.00  118.00   1.0000   17.8900
omega____ theta____ kappa____ phi______ frames
    -      108.0000   45.0000  -90.0000 26

#__ type_ start__ end____ width___ exp.time_
 29 omega   82.00  109.00   1.0000   17.8900
omega____ theta____ kappa____ phi______ frames
    -      108.0000   77.0000  -30.0000 27

#__ type_ start__ end____ width___ exp.time_
 30 omega   39.00  103.00   1.0000   17.8900
omega____ theta____ kappa____ phi______ frames
    -      108.0000  -94.0000   60.0000 64

#__ type_ start__ end____ width___ exp.time_
 31 omega   91.00  117.00   1.0000   17.8900
omega____ theta____ kappa____ phi______ frames
    -      108.0000   30.0000    0.0000 26

#__ type_ start__ end____ width___ exp.time_
 32 omega   91.00  123.00   1.0000   17.8900
omega____ theta____ kappa____ phi______ frames
    -      108.0000   61.0000    0.0000 32

#__ type_ start__ end____ width___ exp.time_
 33 omega   92.00  117.00   1.0000   17.8900
omega____ theta____ kappa____ phi______ frames
    -      108.0000   45.0000    0.0000 25

#__ type_ start__ end____ width___ exp.time_
 34 omega   81.00  107.00   1.0000   17.8900
omega____ theta____ kappa____ phi______ frames
    -      108.0000   77.0000  -90.0000 26

#__ type_ start__ end____ width___ exp.time_
 35 omega   43.00   69.00   1.0000   17.8900
omega____ theta____ kappa____ phi______ frames
    -      108.0000  -94.0000   30.0000 26

#__ type_ start__ end____ width___ exp.time_
 36 omega   71.00  105.00   1.0000   17.8900
omega____ theta____ kappa____ phi______ frames
    -      108.0000   15.0000    0.0000 34

#__ type_ start__ end____ width___ exp.time_
 37 omega   89.00  114.00   1.0000   17.8900
omega____ theta____ kappa____ phi______ frames
    -      108.0000   30.0000  -60.0000 25

#__ type_ start__ end____ width___ exp.time_
 38 omega   71.00   97.00   1.0000   17.8900
omega____ theta____ kappa____ phi______ frames
    -      108.0000   15.0000   90.0000 26

#__ type_ start__ end____ width___ exp.time_
 39 omega  116.00  178.00   1.0000   17.8900
omega____ theta____ kappa____ phi______ frames
    -      108.0000  111.0000  -90.0000 62
;
_diffrn_measurement_device 'four-circle diffractometer'
_diffrn_measurement_device_type 'New Gemini, Dual, Cu at zero, EosS2'
_diffrn_measurement_method '\w scans'
_diffrn_orient_matrix_UB_11 0.0059966000
_diffrn_orient_matrix_UB_12 0.0500985000
_diffrn_orient_matrix_UB_13 -0.1265145000
_diffrn_orient_matrix_UB_21 -0.1936187000
_diffrn_orient_matrix_UB_22 -0.0125533000
_diffrn_orient_matrix_UB_23 -0.0516754000
_diffrn_orient_matrix_UB_31 -0.0175945000
_diffrn_orient_matrix_UB_32 0.1528426000
_diffrn_orient_matrix_UB_33 0.0372010000
_diffrn_radiation_monochromator graphite
_diffrn_radiation_probe x-ray
_diffrn_radiation_type CuK\a
_diffrn_radiation_wavelength 1.54184
_diffrn_reflns_av_R_equivalents 0.0351
_diffrn_reflns_av_unetI/netI 0.0383
_diffrn_reflns_Laue_measured_fraction_full 0.999
_diffrn_reflns_Laue_measured_fraction_max 0.999
_diffrn_reflns_limit_h_max 9
_diffrn_reflns_limit_h_min -9
_diffrn_reflns_limit_k_max 11
_diffrn_reflns_limit_k_min -10
_diffrn_reflns_limit_l_max 13
_diffrn_reflns_limit_l_min -12
_diffrn_reflns_number 8597
_diffrn_reflns_point_group_measured_fraction_full 0.923
_diffrn_reflns_point_group_measured_fraction_max 0.923
_diffrn_reflns_theta_full 67.075
_diffrn_reflns_theta_max 67.075
_diffrn_reflns_theta_min 5.587
_diffrn_source 'Enhance (Cu) X-ray Source'
_exptl_absorpt_coefficient_mu 6.107
_exptl_absorpt_correction_T_max 1.00000
_exptl_absorpt_correction_T_min 0.53064
_exptl_absorpt_correction_type multi-scan
_exptl_absorpt_process_details
;
CrysAlisPro, Agilent Technologies,
Version 1.171.37.35 (release 13-08-2014 CrysAlis171 .NET)
(compiled Aug 13 2014,18:06:01)
Empirical absorption correction using spherical harmonics,
 implemented in SCALE3 ABSPACK scaling algorithm.
;
_exptl_crystal_colour 'clear light colourless'
_exptl_crystal_colour_lustre clear
_exptl_crystal_colour_modifier light
_exptl_crystal_colour_primary colourless
_exptl_crystal_density_diffrn 1.715
_exptl_crystal_F_000 444
_exptl_crystal_size_max 0.7
_exptl_crystal_size_mid 0.2
_exptl_crystal_size_min 0.15
_refine_diff_density_max 0.569
_refine_diff_density_min -0.393
_refine_diff_density_rms 0.079
_refine_ls_abs_structure_details
;
 Flack x determined using 1028 quotients [(I+)-(I-)]/[(I+)+(I-)]
 (Parsons, Flack and Wagner, Acta Cryst. B69 (2013) 249-259).
;
_refine_ls_abs_structure_Flack -0.06(2)
_refine_ls_extinction_method none
_refine_ls_goodness_of_fit_ref 1.082
_refine_ls_hydrogen_treatment constr
_refine_ls_matrix_type full
_refine_ls_number_parameters 209
_refine_ls_number_reflns 2858
_refine_ls_number_restraints 1
_refine_ls_restrained_S_all 1.082
_refine_ls_R_factor_all 0.0479
_refine_ls_R_factor_gt 0.0459
_refine_ls_shift/su_max 0.000
_refine_ls_shift/su_mean 0.000
_refine_ls_structure_factor_coef Fsqd
_refine_ls_weighting_details 'w=1/[\s^2^(Fo^2^)+(0.0819P)^2^+0.1463P] where P=(Fo^2^+2Fc^2^)/3'
_refine_ls_weighting_scheme calc
_refine_ls_wR_factor_gt 0.1264
_refine_ls_wR_factor_ref 0.1290
_reflns_Friedel_coverage 0.734
_reflns_Friedel_fraction_full 0.836
_reflns_Friedel_fraction_max 0.836
_reflns_number_gt 2691
_reflns_number_total 2858
_reflns_threshold_expression 'I > 2\s(I)'
_cod_data_source_file c5qo00373c2.cif
_cod_data_source_block lliubo-slq-7043
_cod_original_cell_volume 865.83(14)
_cod_database_code 1553216
_shelx_space_group_comment
;
The symmetry employed for this shelxl refinement is uniquely defined
by the following loop, which should always be used as a source of
symmetry information in preference to the above space-group names.
They are only intended as comments.
;
_reflns_odcompleteness_completeness 99.94
_reflns_odcompleteness_iscentric 1
_reflns_odcompleteness_theta 66.97
_olex2_refinement_description
;
1. Fixed Uiso
 At 1.2 times of:
  All C(H) groups, All C(H,H) groups, All N(H) groups
 At 1.5 times of:
  All C(H,H,H) groups
2.a Ternary CH refined with riding coordinates:
 C00B(H00B)
2.b Secondary CH2 refined with riding coordinates:
 C00C(H00c,H00d), C00D(H00e,H00f), C00E(H00g,H00h), C00M(H00k,H00l)
2.c Aromatic/amide H refined with riding coordinates:
 N006(H006), C009(H009), C00A(H00A), C00F(H00i), C00I(H00j)
2.d Idealised Me refined as rotating group:
 C00N(H00m,H00n,H00o)
;
_shelx_shelxl_version_number 2014/7
_olex2_date_sample_data_collection 2015-11-09
_olex2_submission_special_instructions 'No special instructions were received'

loop_
_space_group_symop_operation_xyz
'x, y, z'
'-x, y+1/2, -z'

loop_
_atom_site_label
_atom_site_type_symbol
_atom_site_fract_x
_atom_site_fract_y
_atom_site_fract_z
_atom_site_U_iso_or_equiv
_atom_site_adp_type
_atom_site_occupancy
_atom_site_site_symmetry_order
_atom_site_calc_flag
_atom_site_refinement_flags_posn
Br01 Br 0.96783(14) 0.79595(10) 0.79984(9) 0.0772(3) Uani 1 1 d .
Br02 Br 0.89931(15) 0.20411(11) 0.80425(10) 0.0823(4) Uani 1 1 d .
O003 O 0.4842(7) 0.6867(6) 0.5136(5) 0.0545(11) Uani 1 1 d .
O004 O 0.9369(6) 0.5099(7) 0.9053(4) 0.0588(13) Uani 1 1 d .
O005 O 0.4312(8) 0.4435(8) 0.1679(5) 0.0677(16) Uani 1 1 d .
N006 N 0.5047(7) 0.4897(6) 0.4089(4) 0.0419(11) Uani 1 1 d .
H006 H 0.4752 0.4035 0.3946 0.050 Uiso 1 1 calc R
O007 O 0.5897(11) 0.6201(10) 0.1423(6) 0.091(2) Uani 1 1 d .
C008 C 0.4493(7) 0.5637(8) 0.4893(5) 0.0403(13) Uani 1 1 d .
C009 C 0.8998(7) 0.6196(9) 0.5917(6) 0.0495(16) Uani 1 1 d .
H009 H 0.9052 0.7023 0.5501 0.059 Uiso 1 1 calc R
C00A C 0.8671(8) 0.3709(9) 0.5929(7) 0.0509(16) Uani 1 1 d .
H00A H 0.8484 0.2855 0.5518 0.061 Uiso 1 1 calc R
C00B C 0.6135(8) 0.5536(9) 0.3463(6) 0.0483(15) Uani 1 1 d .
H00B H 0.6231 0.6532 0.3679 0.058 Uiso 1 1 calc R
C00C C 0.7945(9) 0.4912(10) 0.3900(6) 0.0548(17) Uani 1 1 d .
H00C H 0.7922 0.3958 0.3606 0.066 Uiso 1 1 calc R
H00D H 0.8680 0.5456 0.3563 0.066 Uiso 1 1 calc R
C00D C 0.3473(8) 0.5295(10) 0.6751(6) 0.0538(18) Uani 1 1 d .
H00E H 0.3457 0.6310 0.6781 0.065 Uiso 1 1 calc R
H00F H 0.2505 0.4953 0.6965 0.065 Uiso 1 1 calc R
C00E C 0.3313(8) 0.4828(8) 0.5429(6) 0.0448(14) Uani 1 1 d .
H00G H 0.3567 0.3837 0.5431 0.054 Uiso 1 1 calc R
H00H H 0.2157 0.4964 0.4910 0.054 Uiso 1 1 calc R
C00F C 0.5056(9) 0.4772(10) 0.7678(6) 0.0539(18) Uani 1 1 d .
H00I H 0.5170 0.3806 0.7771 0.065 Uiso 1 1 calc R
C00G C 0.8621(8) 0.4931(9) 0.5286(6) 0.0481(15) Uani 1 1 d .
C00H C 0.9000(7) 0.3751(9) 0.7194(7) 0.0513(16) Uani 1 1 d .
C00I C 0.6295(9) 0.5533(10) 0.8371(7) 0.0561(17) Uani 1 1 d .
H00J H 0.6239 0.6499 0.8262 0.067 Uiso 1 1 calc R
C00J C 0.9218(8) 0.5005(11) 0.7843(6) 0.0508(16) Uani 1 1 d .
C00K C 0.9288(7) 0.6199(9) 0.7170(6) 0.0491(15) Uani 1 1 d .
C00L C 0.5428(8) 0.5442(10) 0.2069(6) 0.0518(17) Uani 1 1 d .
C00M C 0.7791(10) 0.4938(12) 0.9325(6) 0.062(2) Uani 1 1 d .
H00K H 0.7898 0.5390 1.0104 0.075 Uiso 1 1 calc R
H00L H 0.7596 0.3949 0.9418 0.075 Uiso 1 1 calc R
C00N C 0.3592(14) 0.4289(16) 0.0353(8) 0.089(4) Uani 1 1 d .
H00M H 0.3301 0.5197 -0.0012 0.134 Uiso 1 1 calc GR
H00N H 0.2597 0.3717 0.0167 0.134 Uiso 1 1 calc GR
H00O H 0.4404 0.3857 0.0029 0.134 Uiso 1 1 calc GR

loop_
_atom_site_aniso_label
_atom_site_aniso_U_11
_atom_site_aniso_U_22
_atom_site_aniso_U_33
_atom_site_aniso_U_23
_atom_site_aniso_U_13
_atom_site_aniso_U_12
Br01 0.0995(7) 0.0640(7) 0.0723(5) -0.0206(4) 0.0329(4) -0.0246(5)
Br02 0.1014(7) 0.0581(7) 0.0854(6) 0.0188(5) 0.0260(5) 0.0134(5)
O003 0.066(3) 0.038(3) 0.068(3) -0.006(2) 0.031(2) -0.002(2)
O004 0.048(2) 0.076(4) 0.044(2) -0.003(2) 0.0009(17) -0.005(2)
O005 0.079(3) 0.086(5) 0.036(2) -0.002(2) 0.015(2) -0.020(3)
N006 0.047(3) 0.037(3) 0.042(2) -0.003(2) 0.014(2) -0.003(2)
O007 0.119(5) 0.107(6) 0.054(3) 0.009(3) 0.036(3) -0.038(5)
C008 0.036(2) 0.047(4) 0.036(3) 0.003(2) 0.009(2) 0.006(2)
C009 0.038(3) 0.059(5) 0.051(3) 0.007(3) 0.013(2) 0.003(3)
C00A 0.043(3) 0.047(4) 0.060(4) -0.006(3) 0.012(2) 0.001(3)
C00B 0.054(3) 0.052(4) 0.042(3) -0.003(3) 0.020(2) -0.001(3)
C00C 0.049(3) 0.070(5) 0.051(3) -0.007(4) 0.023(3) -0.003(3)
C00D 0.047(3) 0.066(5) 0.052(4) 0.002(3) 0.020(3) 0.004(3)
C00E 0.041(3) 0.047(4) 0.046(3) -0.001(3) 0.012(2) -0.003(2)
C00F 0.051(3) 0.071(6) 0.043(3) 0.005(3) 0.019(3) -0.001(3)
C00G 0.038(3) 0.059(5) 0.049(3) -0.010(3) 0.017(2) -0.002(3)
C00H 0.039(3) 0.055(5) 0.059(4) 0.007(3) 0.013(2) 0.004(3)
C00I 0.054(3) 0.065(5) 0.049(4) 0.003(3) 0.017(3) 0.000(3)
C00J 0.033(3) 0.069(5) 0.045(3) 0.000(3) 0.004(2) 0.004(3)
C00K 0.036(3) 0.057(4) 0.053(3) -0.012(3) 0.012(2) -0.008(3)
C00L 0.051(3) 0.065(6) 0.042(3) 0.000(3) 0.018(2) 0.000(3)
C00M 0.057(4) 0.087(6) 0.040(3) 0.004(4) 0.011(3) 0.003(4)
C00N 0.089(6) 0.132(11) 0.039(4) -0.008(5) 0.010(4) -0.031(7)

loop_
_atom_type_symbol
_atom_type_description
_atom_type_scat_dispersion_real
_atom_type_scat_dispersion_imag
_atom_type_scat_source
C C 0.0181 0.0091 'International Tables Vol C Tables 4.2.6.8 and 6.1.1.4'
H H 0.0000 0.0000 'International Tables Vol C Tables 4.2.6.8 and 6.1.1.4'
Br Br -0.6763 1.2805 'International Tables Vol C Tables 4.2.6.8 and 6.1.1.4'
N N 0.0311 0.0180 'International Tables Vol C Tables 4.2.6.8 and 6.1.1.4'
O O 0.0492 0.0322 'International Tables Vol C Tables 4.2.6.8 and 6.1.1.4'

loop_
_geom_angle_atom_site_label_1
_geom_angle_atom_site_label_2
_geom_angle_atom_site_label_3
_geom_angle
C00J O004 C00M 114.3(5)
C00L O005 C00N 116.3(7)
C008 N006 H006 119.5
C008 N006 C00B 121.0(6)
C00B N006 H006 119.5
O003 C008 N006 123.4(6)
O003 C008 C00E 122.3(6)
N006 C008 C00E 114.2(6)
C00G C009 H009 120.7
C00K C009 H009 120.7
C00K C009 C00G 118.7(7)
C00G C00A H00A 120.1
C00G C00A C00H 119.9(7)
C00H C00A H00A 120.1
N006 C00B H00B 107.3
N006 C00B C00C 111.9(6)
N006 C00B C00L 113.3(6)
C00C C00B H00B 107.3
C00L C00B H00B 107.3
C00L C00B C00C 109.6(5)
C00B C00C H00C 109.7
C00B C00C H00D 109.7
H00C C00C H00D 108.2
C00G C00C C00B 110.0(5)
C00G C00C H00C 109.7
C00G C00C H00D 109.7
H00E C00D H00F 107.8
C00E C00D H00E 109.0
C00E C00D H00F 109.0
C00F C00D H00E 109.0
C00F C00D H00F 109.0
C00F C00D C00E 112.8(6)
C008 C00E C00D 112.3(5)
C008 C00E H00G 109.1
C008 C00E H00H 109.1
C00D C00E H00G 109.1
C00D C00E H00H 109.1
H00G C00E H00H 107.9
C00D C00F H00I 116.6
C00I C00F C00D 126.8(9)
C00I C00F H00I 116.6
C009 C00G C00C 120.4(7)
C00A C00G C009 119.6(6)
C00A C00G C00C 119.5(7)
C00A C00H Br02 118.5(6)
C00A C00H C00J 122.2(7)
C00J C00H Br02 119.1(6)
C00F C00I H00J 118.2
C00F C00I C00M 123.7(9)
C00M C00I H00J 118.2
O004 C00J C00H 123.9(8)
O004 C00J C00K 120.5(8)
C00K C00J C00H 115.6(6)
C009 C00K Br01 117.8(7)
C009 C00K C00J 123.5(8)
C00J C00K Br01 118.5(5)
O005 C00L C00B 113.7(6)
O007 C00L O005 124.8(7)
O007 C00L C00B 121.5(8)
O004 C00M C00I 114.2(6)
O004 C00M H00K 108.7
O004 C00M H00L 108.7
C00I C00M H00K 108.7
C00I C00M H00L 108.7
H00K C00M H00L 107.6
O005 C00N H00M 109.5
O005 C00N H00N 109.5
O005 C00N H00O 109.5
H00M C00N H00N 109.5
H00M C00N H00O 109.5
H00N C00N H00O 109.5

loop_
_geom_bond_atom_site_label_1
_geom_bond_atom_site_label_2
_geom_bond_distance
Br01 C00K 1.908(8)
Br02 C00H 1.901(8)
O003 C008 1.221(9)
O004 C00J 1.354(9)
O004 C00M 1.451(10)
O005 C00L 1.315(10)
O005 C00N 1.456(10)
N006 H006 0.8600
N006 C008 1.351(8)
N006 C00B 1.454(9)
O007 C00L 1.186(11)
C008 C00E 1.522(9)
C009 H009 0.9300
C009 C00G 1.393(12)
C009 C00K 1.379(10)
C00A H00A 0.9300
C00A C00G 1.373(12)
C00A C00H 1.388(11)
C00B H00B 0.9800
C00B C00C 1.552(10)
C00B C00L 1.522(9)
C00C H00C 0.9700
C00C H00D 0.9700
C00C C00G 1.510(9)
C00D H00E 0.9700
C00D H00F 0.9700
C00D C00E 1.543(9)
C00D C00F 1.499(10)
C00E H00G 0.9700
C00E H00H 0.9700
C00F H00I 0.9300
C00F C00I 1.309(12)
C00H C00J 1.391(13)
C00I H00J 0.9300
C00I C00M 1.491(10)
C00J C00K 1.388(13)
C00M H00K 0.9700
C00M H00L 0.9700
C00N H00M 0.9600
C00N H00N 0.9600
C00N H00O 0.9600

loop_
_geom_torsion_atom_site_label_1
_geom_torsion_atom_site_label_2
_geom_torsion_atom_site_label_3
_geom_torsion_atom_site_label_4
_geom_torsion
Br02 C00H C00J O004 -2.5(9)
Br02 C00H C00J C00K 177.1(5)
O003 C008 C00E C00D -34.4(8)
O004 C00J C00K Br01 2.1(8)
O004 C00J C00K C009 -174.1(6)
N006 C008 C00E C00D 148.6(5)
N006 C00B C00C C00G -50.5(9)
N006 C00B C00L O005 -21.7(10)
N006 C00B C00L O007 159.8(9)
C008 N006 C00B C00C 111.6(7)
C008 N006 C00B C00L -123.9(7)
C00A C00H C00J O004 173.0(6)
C00A C00H C00J C00K -7.4(9)
C00B N006 C008 O003 0.8(9)
C00B N006 C008 C00E 177.8(5)
C00B C00C C00G C009 -68.3(9)
C00B C00C C00G C00A 103.7(8)
C00C C00B C00L O005 104.0(8)
C00C C00B C00L O007 -74.5(11)
C00D C00F C00I C00M 176.5(6)
C00E C00D C00F C00I 116.9(8)
C00F C00D C00E C008 -74.4(8)
C00F C00I C00M O004 113.1(9)
C00G C009 C00K Br01 -176.6(5)
C00G C009 C00K C00J -0.3(9)
C00G C00A C00H Br02 178.2(5)
C00G C00A C00H C00J 2.7(10)
C00H C00A C00G C009 3.7(9)
C00H C00A C00G C00C -168.5(6)
C00H C00J C00K Br01 -177.5(4)
C00H C00J C00K C009 6.3(9)
C00J O004 C00M C00I -34.8(11)
C00K C009 C00G C00A -4.8(9)
C00K C009 C00G C00C 167.3(6)
C00L C00B C00C C00G -177.0(7)
C00M O004 C00J C00H -76.1(9)
C00M O004 C00J C00K 104.4(9)
C00N O005 C00L O007 -1.4(14)
C00N O005 C00L C00B -179.8(8)
